data_7135072
loop_
_publ_author_name
'Gao, Feng'
'Xu, Yanning'
'Ding, Zeyang'
'Liu, Hanwen'
'Wang, Haoran'
'Alam, Parvej'
'Qiu, Zijie'
'Tang, Ben Zhong'

_publ_section_title
;
 Through-space conjugation engineering in methylated tetraphenylethene
 derivatives.
;
_journal_issue 92
_journal_name_full 'Chemical communications (Cambridge, England)'
_journal_page_first 18100
_journal_page_last 18103
_journal_paper_doi 10.1039/d5cc04641f
_journal_volume 61
_journal_year 2025
_chemical_formula_moiety '2(C15 H14)'
_chemical_formula_sum 'C30 H28'
_chemical_formula_weight 388.52
_space_group_crystal_system orthorhombic
_space_group_IT_number 56
_space_group_name_Hall '-P 2ab 2ac'
_space_group_name_H-M_alt 'P c c n'
_atom_sites_solution_hydrogens geom
_atom_sites_solution_primary dual
_audit_creation_date 2025-10-09
_audit_creation_method
;
Olex2 1.3
(compiled 2020.11.12 svn.r5f609507 for OlexSys, GUI svn.r6403)
;
_audit_update_record
;
2025-10-09 deposited with the CCDC.	2025-10-13 downloaded from the CCDC.
;
_cell_angle_alpha 90
_cell_angle_beta 90
_cell_angle_gamma 90
_cell_formula_units_Z 8
_cell_length_a 16.2667(5)
_cell_length_b 16.4045(5)
_cell_length_c 18.0519(5)
_cell_measurement_reflns_used 3686
_cell_measurement_temperature 273.15
_cell_measurement_theta_max 64.88
_cell_measurement_theta_min 4.54
_cell_volume 4817.1(2)
_computing_cell_refinement 'SAINT V8.40B (?, 2016)'
_computing_data_collection 'Bruker SMART'
_computing_data_reduction 'SAINT V8.40B (?, 2016)'
_computing_molecular_graphics 'Olex2 1.3 (Dolomanov et al., 2009)'
_computing_publication_material 'Olex2 1.3 (Dolomanov et al., 2009)'
_computing_structure_refinement 'XL  (Sheldrick, 2008)'
_computing_structure_solution 'SHELXT 2018/2 (Sheldrick, 2018)'
_diffrn_ambient_temperature 273.15
_diffrn_measured_fraction_theta_full 0.985
_diffrn_measured_fraction_theta_max 0.985
_diffrn_measurement_device_type 'CCD area detector'
_diffrn_measurement_method 'phi and omega scans'
_diffrn_radiation_monochromator graphite
_diffrn_radiation_type CuK\a
_diffrn_radiation_wavelength 1.54178
_diffrn_reflns_av_R_equivalents 0.0853
_diffrn_reflns_av_unetI/netI 0.0659
_diffrn_reflns_Laue_measured_fraction_full 0.985
_diffrn_reflns_Laue_measured_fraction_max 0.985
_diffrn_reflns_limit_h_max 16
_diffrn_reflns_limit_h_min -19
_diffrn_reflns_limit_k_max 19
_diffrn_reflns_limit_k_min -19
_diffrn_reflns_limit_l_max 13
_diffrn_reflns_limit_l_min -21
_diffrn_reflns_number 24412
_diffrn_reflns_point_group_measured_fraction_full 0.985
_diffrn_reflns_point_group_measured_fraction_max 0.985
_diffrn_reflns_theta_full 66.589
_diffrn_reflns_theta_max 66.589
_diffrn_reflns_theta_min 3.827
_diffrn_source_current 1.1
_diffrn_source_power 0.055
_diffrn_source_voltage 50.0
_exptl_absorpt_coefficient_mu 0.451
_exptl_absorpt_correction_T_max 0.7528
_exptl_absorpt_correction_T_min 0.2744
_exptl_absorpt_correction_type multi-scan
_exptl_absorpt_process_details
;
SADABS-2016/2 (Bruker,2016/2) was used for absorption correction.
wR2(int) was 0.1603 before and 0.0735 after correction.
The Ratio of minimum to maximum transmission is 0.3645.
The \l/2 correction factor is Not present.
;
_exptl_crystal_colour 'clear whiteish colourless'
_exptl_crystal_colour_lustre clear
_exptl_crystal_colour_modifier whiteish
_exptl_crystal_colour_primary colourless
_exptl_crystal_density_diffrn 1.071
_exptl_crystal_description block
_exptl_crystal_F_000 1664
_exptl_crystal_size_max 0.12
_exptl_crystal_size_mid 0.1
_exptl_crystal_size_min 0.08
_exptl_transmission_factor_max 0.864
_exptl_transmission_factor_min 0.864
_refine_diff_density_max 0.258
_refine_diff_density_min -0.188
_refine_diff_density_rms 0.054
_refine_ls_extinction_coef 0.0029(4)
_refine_ls_extinction_expression Fc^*^=kFc[1+0.001xFc^2^\l^3^/sin(2\q)]^-1/4^
_refine_ls_extinction_method 'SHELXL-2018/3 (Sheldrick 2018)'
_refine_ls_goodness_of_fit_ref 0.991
_refine_ls_hydrogen_treatment constr
_refine_ls_matrix_type full
_refine_ls_number_parameters 276
_refine_ls_number_reflns 4198
_refine_ls_number_restraints 0
_refine_ls_restrained_S_all 0.991
_refine_ls_R_factor_all 0.1042
_refine_ls_R_factor_gt 0.0630
_refine_ls_shift/su_max 0.000
_refine_ls_shift/su_mean 0.000
_refine_ls_structure_factor_coef Fsqd
_refine_ls_weighting_details 'w=1/[\s^2^(Fo^2^)+(0.1183P)^2^] where P=(Fo^2^+2Fc^2^)/3'
_refine_ls_weighting_scheme calc
_refine_ls_wR_factor_gt 0.1663
_refine_ls_wR_factor_ref 0.1983
_reflns_Friedel_coverage 0.000
_reflns_number_gt 2421
_reflns_number_total 4198
_reflns_threshold_expression 'I > 2\s(I)'
_cod_data_source_file d5cc04641f2.cif
_cod_data_source_block 1
_cod_depositor_comments 'Adding full bibliography for 7135072--7135074.cif.'
_cod_database_code 7135072
_shelx_shelxl_version_number 2018/3
_shelx_space_group_comment
;
The symmetry employed for this shelxl refinement is uniquely defined
by the following loop, which should always be used as a source of
symmetry information in preference to the above space-group names.
They are only intended as comments.
;
_shelx_estimated_absorpt_t_max 0.965
_shelx_estimated_absorpt_t_min 0.948
_olex2_refinement_description
;
1. Fixed Uiso
 At 1.2 times of:
  All C(H) groups
 At 1.5 times of:
  All C(H,H,H) groups
2.a Aromatic/amide H refined with riding coordinates:
 C007(H007), C008(H008), C009(H009), C00A(H00A), C00D(H00l), C00E(H00E),
 C00F(H00F), C00I(H00I), C00J(H00J), C00K(H00m), C00L(H00p), C00M(H00q),
 C00N(H00N), C00O(H00O), C00P(H00r), C00Q(H00s)
2.b Idealised Me refined as rotating group:
 C00R(H00b,H00c,H00d), C00S(H00t,H00u,H00v), C00T(H00w,H00x,H00y), C00U(H00g,
 H00h,H00k)
;
_olex2_submission_special_instructions 'No special instructions were received'

loop_
_space_group_symop_operation_xyz
'x, y, z'
'-x+1/2, -y+1/2, z'
'-x, y+1/2, -z+1/2'
'x+1/2, -y, -z+1/2'
'-x, -y, -z'
'x-1/2, y-1/2, -z'
'x, -y-1/2, z-1/2'
'-x-1/2, y, z-1/2'

loop_
_atom_site_label
_atom_site_type_symbol
_atom_site_fract_x
_atom_site_fract_y
_atom_site_fract_z
_atom_site_U_iso_or_equiv
_atom_site_adp_type
_atom_site_occupancy
_atom_site_site_symmetry_order
_atom_site_calc_flag
_atom_site_refinement_flags_posn
_atom_site_refinement_flags_adp
_atom_site_refinement_flags_occupancy
_atom_site_disorder_assembly
_atom_site_disorder_group
C001 C 0.31976(11) 0.31052(12) 0.14283(11) 0.0603(5) Uani 1 1 d . . . . .
C002 C 0.27926(11) 0.27938(11) 0.21148(10) 0.0612(5) Uani 1 1 d . . . . .
C003 C 0.68352(11) 0.31360(12) 0.38574(10) 0.0631(5) Uani 1 1 d . . . . .
C004 C 0.72070(11) 0.27891(11) 0.45481(10) 0.0639(5) Uani 1 1 d . . . A 1
C005 C 0.30816(12) 0.31842(11) 0.28127(11) 0.0620(5) Uani 1 1 d . . . . .
C006 C 0.68761(12) 0.31486(11) 0.52489(11) 0.0623(5) Uani 1 1 d . . . . .
C007 C 0.67920(14) 0.39682(13) 0.37604(12) 0.0735(6) Uani 1 1 d . . . . .
H007 H 0.700171 0.430989 0.412549 0.088 Uiso 1 1 calc R U . . .
C008 C 0.33158(13) 0.39286(13) 0.13163(12) 0.0728(6) Uani 1 1 d . . . . .
H008 H 0.311931 0.429736 0.166517 0.087 Uiso 1 1 calc R U . . .
C009 C 0.60409(13) 0.31197(14) 0.53930(11) 0.0737(6) Uani 1 1 d . . . . .
H009 H 0.569360 0.286522 0.505532 0.088 Uiso 1 1 calc R U . . .
C00A C 0.39141(12) 0.32277(13) 0.29818(12) 0.0695(6) Uani 1 1 d . . . . .
H00A H 0.429485 0.299784 0.265919 0.083 Uiso 1 1 calc R U . . .
C00B C 0.61208(13) 0.38211(16) 0.25811(12) 0.0771(7) Uani 1 1 d . . . . .
C00C C 0.36512(14) 0.39703(13) 0.41081(12) 0.0703(6) Uani 1 1 d . . . . .
C00D C 0.65088(12) 0.26478(14) 0.33033(12) 0.0765(6) Uani 1 1 d . . . . .
H00L H 0.652382 0.208354 0.335079 0.092 Uiso 1 1 calc R U . . .
C00E C 0.41852(14) 0.36041(14) 0.36170(12) 0.0760(7) Uani 1 1 d . . . . .
H00E H 0.474567 0.361191 0.371847 0.091 Uiso 1 1 calc R U . . .
C00F C 0.35019(12) 0.25783(14) 0.08941(12) 0.0738(6) Uani 1 1 d . . . . .
H00F H 0.342885 0.201953 0.095075 0.089 Uiso 1 1 calc R U . . .
C00G C 0.40313(14) 0.36878(16) 0.01672(13) 0.0797(7) Uani 1 1 d . . . . .
C00H C 0.61994(18) 0.38567(14) 0.65322(12) 0.0796(7) Uani 1 1 d . . . . .
C00I C 0.37230(15) 0.42187(15) 0.06920(13) 0.0828(7) Uani 1 1 d . . . . .
H00I H 0.378845 0.477735 0.062715 0.099 Uiso 1 1 calc R U . . .
C00J C 0.25432(14) 0.35493(13) 0.33061(13) 0.0775(7) Uani 1 1 d . . . . .
H00J H 0.198149 0.353634 0.321064 0.093 Uiso 1 1 calc R U . . .
C00K C 0.61602(15) 0.29979(17) 0.26788(13) 0.0854(7) Uani 1 1 d . . . . .
H00M H 0.594561 0.265926 0.231368 0.102 Uiso 1 1 calc R U . . .
C00L C 0.57115(16) 0.34597(14) 0.60260(12) 0.0809(7) Uani 1 1 d . . . . .
H00P H 0.514925 0.341941 0.611170 0.097 Uiso 1 1 calc R U . . .
C00M C 0.64431(14) 0.43078(15) 0.31312(13) 0.0815(7) Uani 1 1 d . . . . .
H00Q H 0.642631 0.487167 0.307986 0.098 Uiso 1 1 calc R U . . .
C00N C 0.28262(15) 0.39308(13) 0.39355(12) 0.0809(7) Uani 1 1 d . . . . .
H00N H 0.244836 0.416997 0.425518 0.097 Uiso 1 1 calc R U . . .
C00O C 0.39114(14) 0.28703(16) 0.02795(13) 0.0830(7) Uani 1 1 d . . . . .
H00O H 0.411167 0.250203 -0.006816 0.100 Uiso 1 1 calc R U . . .
C00P C 0.73602(15) 0.35399(13) 0.57656(13) 0.0807(7) Uani 1 1 d . . . . .
H00R H 0.792496 0.357042 0.569016 0.097 Uiso 1 1 calc R U . . .
C00Q C 0.70244(18) 0.38860(14) 0.63901(13) 0.0887(8) Uani 1 1 d . . . . .
H00S H 0.736872 0.414758 0.672565 0.106 Uiso 1 1 calc R U . . .
C00R C 0.39450(18) 0.44054(15) 0.47902(13) 0.0976(8) Uani 1 1 d . . . . .
H00B H 0.450026 0.424529 0.489636 0.146 Uiso 1 1 calc R U . . .
H00C H 0.359810 0.426560 0.520123 0.146 Uiso 1 1 calc R U . . .
H00D H 0.392445 0.498336 0.470905 0.146 Uiso 1 1 calc R U . . .
C00S C 0.57268(17) 0.4185(2) 0.18977(13) 0.1103(10) Uani 1 1 d . . . . .
H00T H 0.516062 0.430705 0.199888 0.165 Uiso 1 1 calc R U . . .
H00U H 0.575983 0.380263 0.149640 0.165 Uiso 1 1 calc R U . . .
H00V H 0.601008 0.467719 0.176413 0.165 Uiso 1 1 calc R U . . .
C00T C 0.5833(2) 0.42606(17) 0.72147(12) 0.1164(11) Uani 1 1 d . . . . .
H00W H 0.538831 0.393357 0.739949 0.175 Uiso 1 1 calc R U . . .
H00X H 0.563035 0.479171 0.708572 0.175 Uiso 1 1 calc R U . . .
H00Y H 0.624790 0.431154 0.758980 0.175 Uiso 1 1 calc R U . . .
C00U C 0.4496(2) 0.3990(2) -0.05034(14) 0.1214(11) Uani 1 1 d . . . . .
H00G H 0.430959 0.452794 -0.062938 0.182 Uiso 1 1 calc R U . . .
H00H H 0.440062 0.362920 -0.091294 0.182 Uiso 1 1 calc R U . . .
H00K H 0.507341 0.400597 -0.039392 0.182 Uiso 1 1 calc R U . . .

loop_
_atom_site_aniso_label
_atom_site_aniso_U_11
_atom_site_aniso_U_22
_atom_site_aniso_U_33
_atom_site_aniso_U_23
_atom_site_aniso_U_13
_atom_site_aniso_U_12
C001 0.0452(11) 0.0680(11) 0.0679(12) -0.0024(10) -0.0053(9) -0.0047(9)
C002 0.0466(11) 0.0666(11) 0.0704(12) 0.0004(10) 0.0011(9) -0.0045(8)
C003 0.0502(11) 0.0752(12) 0.0639(12) -0.0063(10) -0.0016(10) 0.0074(10)
C004 0.0518(11) 0.0692(12) 0.0707(12) -0.0032(10) -0.0042(10) 0.0039(9)
C005 0.0498(12) 0.0682(11) 0.0680(13) 0.0019(10) 0.0013(10) -0.0076(9)
C006 0.0546(12) 0.0674(11) 0.0647(12) -0.0045(10) -0.0075(10) 0.0082(9)
C007 0.0731(14) 0.0727(13) 0.0746(14) -0.0055(11) -0.0020(12) 0.0063(11)
C008 0.0729(14) 0.0707(12) 0.0747(14) -0.0044(11) -0.0048(12) -0.0094(11)
C009 0.0593(13) 0.0940(15) 0.0678(13) -0.0058(11) -0.0070(11) 0.0037(11)
C00A 0.0524(12) 0.0861(13) 0.0699(13) 0.0030(11) 0.0004(11) -0.0059(10)
C00B 0.0548(13) 0.1135(19) 0.0629(14) 0.0018(14) 0.0073(11) 0.0199(13)
C00C 0.0758(16) 0.0685(12) 0.0665(14) 0.0066(11) -0.0062(12) -0.0113(11)
C00D 0.0666(14) 0.0785(13) 0.0845(15) -0.0143(12) -0.0127(12) 0.0148(11)
C00E 0.0630(14) 0.0927(15) 0.0723(15) 0.0103(12) -0.0127(12) -0.0123(12)
C00F 0.0622(13) 0.0707(12) 0.0883(16) -0.0027(12) 0.0115(12) -0.0073(10)
C00G 0.0641(14) 0.1051(17) 0.0699(15) 0.0064(14) -0.0040(12) -0.0204(12)
C00H 0.1008(19) 0.0748(13) 0.0632(14) 0.0023(11) -0.0013(14) 0.0260(13)
C00I 0.0872(17) 0.0814(15) 0.0798(16) 0.0146(13) -0.0096(14) -0.0236(13)
C00J 0.0514(12) 0.0880(15) 0.0932(16) -0.0159(13) 0.0074(12) -0.0053(11)
C00K 0.0705(15) 0.1105(18) 0.0752(15) -0.0235(14) -0.0128(12) 0.0225(13)
C00L 0.0708(15) 0.0992(16) 0.0728(15) 0.0015(13) 0.0093(13) 0.0144(12)
C00M 0.0788(16) 0.0824(14) 0.0832(16) 0.0102(13) 0.0036(13) 0.0141(12)
C00N 0.0806(17) 0.0792(14) 0.0829(16) -0.0141(12) 0.0122(13) -0.0042(12)
C00O 0.0657(14) 0.1013(17) 0.0820(16) -0.0113(14) 0.0143(12) -0.0073(13)
C00P 0.0614(14) 0.0906(15) 0.0902(16) -0.0169(13) -0.0158(13) 0.0089(11)
C00Q 0.098(2) 0.0867(15) 0.0811(17) -0.0184(13) -0.0271(15) 0.0146(14)
C00R 0.126(2) 0.0858(16) 0.0806(16) -0.0026(13) -0.0217(16) -0.0117(15)
C00S 0.0895(19) 0.170(3) 0.0714(16) 0.0212(17) -0.0003(14) 0.0398(18)
C00T 0.173(3) 0.1018(19) 0.0741(17) -0.0048(14) 0.0144(17) 0.0344(19)
C00U 0.115(2) 0.164(3) 0.0851(19) 0.0251(18) 0.0115(16) -0.041(2)

loop_
_atom_type_symbol
_atom_type_description
_atom_type_scat_dispersion_real
_atom_type_scat_dispersion_imag
_atom_type_scat_source
C C 0.0181 0.0091 'International Tables Vol C Tables 4.2.6.8 and 6.1.1.4'
H H 0.0000 0.0000 'International Tables Vol C Tables 4.2.6.8 and 6.1.1.4'

loop_
_geom_angle_atom_site_label_1
_geom_angle_atom_site_label_2
_geom_angle_atom_site_label_3
_geom_angle
_geom_angle_site_symmetry_1
_geom_angle_site_symmetry_3
_geom_angle_publ_flag
C008 C001 C002 121.21(18) . . ?
C008 C001 C00F 117.30(19) . . ?
C00F C001 C002 121.43(18) . . ?
C002 C002 C001 123.59(10) 2 . ?
C002 C002 C005 121.86(10) 2 . ?
C005 C002 C001 114.55(14) . . ?
C007 C003 C004 120.17(18) . . ?
C007 C003 C00D 117.43(19) . . ?
C00D C003 C004 122.39(18) . . ?
C004 C004 C003 123.65(10) 2_655 . ?
C004 C004 C006 122.22(10) 2_655 . ?
C006 C004 C003 114.13(15) . . ?
C00A C005 C002 121.02(18) . . ?
C00J C005 C002 122.02(18) . . ?
C00J C005 C00A 116.91(19) . . ?
C009 C006 C004 119.91(18) . . ?
C00P C006 C004 123.36(19) . . ?
C00P C006 C009 116.70(19) . . ?
C003 C007 H007 119.2 . . ?
C003 C007 C00M 121.5(2) . . ?
C00M C007 H007 119.2 . . ?
C001 C008 H008 119.3 . . ?
C001 C008 C00I 121.3(2) . . ?
C00I C008 H008 119.3 . . ?
C006 C009 H009 119.2 . . ?
C00L C009 C006 121.5(2) . . ?
C00L C009 H009 119.2 . . ?
C005 C00A H00A 119.4 . . ?
C00E C00A C005 121.2(2) . . ?
C00E C00A H00A 119.4 . . ?
C00K C00B C00M 117.6(2) . . ?
C00K C00B C00S 121.1(2) . . ?
C00M C00B C00S 121.3(2) . . ?
C00E C00C C00N 116.6(2) . . ?
C00E C00C C00R 122.3(2) . . ?
C00N C00C C00R 121.2(2) . . ?
C003 C00D H00L 119.9 . . ?
C00K C00D C003 120.3(2) . . ?
C00K C00D H00L 119.9 . . ?
C00A C00E C00C 122.0(2) . . ?
C00A C00E H00E 119.0 . . ?
C00C C00E H00E 119.0 . . ?
C001 C00F H00F 119.5 . . ?
C00O C00F C001 121.0(2) . . ?
C00O C00F H00F 119.5 . . ?
C00I C00G C00U 121.6(2) . . ?
C00O C00G C00I 117.7(2) . . ?
C00O C00G C00U 120.7(3) . . ?
C00L C00H C00T 121.2(3) . . ?
C00Q C00H C00L 117.3(2) . . ?
C00Q C00H C00T 121.5(3) . . ?
C008 C00I H00I 119.6 . . ?
C00G C00I C008 120.8(2) . . ?
C00G C00I H00I 119.6 . . ?
C005 C00J H00J 119.5 . . ?
C00N C00J C005 121.0(2) . . ?
C00N C00J H00J 119.5 . . ?
C00B C00K C00D 122.3(2) . . ?
C00B C00K H00M 118.8 . . ?
C00D C00K H00M 118.8 . . ?
C009 C00L H00P 119.4 . . ?
C00H C00L C009 121.2(2) . . ?
C00H C00L H00P 119.4 . . ?
C007 C00M H00Q 119.6 . . ?
C00B C00M C007 120.9(2) . . ?
C00B C00M H00Q 119.6 . . ?
C00C C00N H00N 118.9 . . ?
C00J C00N C00C 122.2(2) . . ?
C00J C00N H00N 118.9 . . ?
C00F C00O H00O 119.1 . . ?
C00G C00O C00F 121.8(2) . . ?
C00G C00O H00O 119.1 . . ?
C006 C00P H00R 119.3 . . ?
C00Q C00P C006 121.3(2) . . ?
C00Q C00P H00R 119.3 . . ?
C00H C00Q C00P 122.0(2) . . ?
C00H C00Q H00S 119.0 . . ?
C00P C00Q H00S 119.0 . . ?
C00C C00R H00B 109.5 . . ?
C00C C00R H00C 109.5 . . ?
C00C C00R H00D 109.5 . . ?
H00B C00R H00C 109.5 . . ?
H00B C00R H00D 109.5 . . ?
H00C C00R H00D 109.5 . . ?
C00B C00S H00T 109.5 . . ?
C00B C00S H00U 109.5 . . ?
C00B C00S H00V 109.5 . . ?
H00T C00S H00U 109.5 . . ?
H00T C00S H00V 109.5 . . ?
H00U C00S H00V 109.5 . . ?
C00H C00T H00W 109.5 . . ?
C00H C00T H00X 109.5 . . ?
C00H C00T H00Y 109.5 . . ?
H00W C00T H00X 109.5 . . ?
H00W C00T H00Y 109.5 . . ?
H00X C00T H00Y 109.5 . . ?
C00G C00U H00G 109.5 . . ?
C00G C00U H00H 109.5 . . ?
C00G C00U H00K 109.5 . . ?
H00G C00U H00H 109.5 . . ?
H00G C00U H00K 109.5 . . ?
H00H C00U H00K 109.5 . . ?

loop_
_geom_bond_atom_site_label_1
_geom_bond_atom_site_label_2
_geom_bond_distance
_geom_bond_site_symmetry_2
_geom_bond_publ_flag
C001 C002 1.493(2) . ?
C001 C008 1.379(3) . ?
C001 C00F 1.386(3) . ?
C002 C002 1.355(3) 2 ?
C002 C005 1.489(2) . ?
C003 C004 1.498(2) . ?
C003 C007 1.378(3) . ?
C003 C00D 1.387(3) . ?
C004 C004 1.345(4) 2_655 ?
C004 C006 1.496(2) . ?
C005 C00A 1.390(3) . ?
C005 C00J 1.385(3) . ?
C006 C009 1.384(3) . ?
C006 C00P 1.379(3) . ?
C007 H007 0.9300 . ?
C007 C00M 1.387(3) . ?
C008 H008 0.9300 . ?
C008 C00I 1.391(3) . ?
C009 H009 0.9300 . ?
C009 C00L 1.380(3) . ?
C00A H00A 0.9300 . ?
C00A C00E 1.375(3) . ?
C00B C00K 1.363(3) . ?
C00B C00M 1.378(3) . ?
C00B C00S 1.513(3) . ?
C00C C00E 1.379(3) . ?
C00C C00N 1.379(3) . ?
C00C C00R 1.501(3) . ?
C00D H00L 0.9300 . ?
C00D C00K 1.386(3) . ?
C00E H00E 0.9300 . ?
C00F H00F 0.9300 . ?
C00F C00O 1.380(3) . ?
C00G C00I 1.381(3) . ?
C00G C00O 1.370(3) . ?
C00G C00U 1.511(3) . ?
C00H C00L 1.374(3) . ?
C00H C00Q 1.367(3) . ?
C00H C00T 1.521(3) . ?
C00I H00I 0.9300 . ?
C00J H00J 0.9300 . ?
C00J C00N 1.376(3) . ?
C00K H00M 0.9300 . ?
C00L H00P 0.9300 . ?
C00M H00Q 0.9300 . ?
C00N H00N 0.9300 . ?
C00O H00O 0.9300 . ?
C00P H00R 0.9300 . ?
C00P C00Q 1.375(3) . ?
C00Q H00S 0.9300 . ?
C00R H00B 0.9600 . ?
C00R H00C 0.9600 . ?
C00R H00D 0.9600 . ?
C00S H00T 0.9600 . ?
C00S H00U 0.9600 . ?
C00S H00V 0.9600 . ?
C00T H00W 0.9600 . ?
C00T H00X 0.9600 . ?
C00T H00Y 0.9600 . ?
C00U H00G 0.9600 . ?
C00U H00H 0.9600 . ?
C00U H00K 0.9600 . ?

loop_
_geom_torsion_atom_site_label_1
_geom_torsion_atom_site_label_2
_geom_torsion_atom_site_label_3
_geom_torsion_atom_site_label_4
_geom_torsion
_geom_torsion_site_symmetry_1
_geom_torsion_site_symmetry_2
_geom_torsion_site_symmetry_3
_geom_torsion_site_symmetry_4
_geom_torsion_publ_flag
C001 C002 C005 C00A -52.1(2) . . . . ?
C001 C002 C005 C00J 125.2(2) . . . . ?
C001 C008 C00I C00G -0.8(3) . . . . ?
C001 C00F C00O C00G -0.4(3) . . . . ?
C002 C001 C008 C00I 177.31(18) . . . . ?
C002 C001 C00F C00O -176.73(18) . . . . ?
C002 C002 C005 C00A 128.1(3) 2 . . . ?
C002 C002 C005 C00J -54.7(3) 2 . . . ?
C002 C005 C00A C00E 178.48(18) . . . . ?
C002 C005 C00J C00N -177.77(18) . . . . ?
C003 C004 C006 C009 57.0(2) . . . . ?
C003 C004 C006 C00P -120.9(2) . . . . ?
C003 C007 C00M C00B 0.5(3) . . . . ?
C003 C00D C00K C00B -0.1(3) . . . . ?
C004 C003 C007 C00M -179.26(19) . . . . ?
C004 C003 C00D C00K 179.05(18) . . . . ?
C004 C004 C006 C009 -123.6(3) 2_655 . . . ?
C004 C004 C006 C00P 58.5(3) 2_655 . . . ?
C004 C006 C009 C00L -178.64(19) . . . . ?
C004 C006 C00P C00Q 177.72(19) . . . . ?
C005 C00A C00E C00C -1.4(3) . . . . ?
C005 C00J C00N C00C 0.0(3) . . . . ?
C006 C009 C00L C00H 1.4(3) . . . . ?
C006 C00P C00Q C00H 0.3(4) . . . . ?
C007 C003 C004 C004 -129.4(3) . . . 2_655 ?
C007 C003 C004 C006 50.0(2) . . . . ?
C007 C003 C00D C00K 0.4(3) . . . . ?
C008 C001 C002 C002 135.5(3) . . . 2 ?
C008 C001 C002 C005 -44.3(2) . . . . ?
C008 C001 C00F C00O 0.5(3) . . . . ?
C009 C006 C00P C00Q -0.3(3) . . . . ?
C00A C005 C00J C00N -0.4(3) . . . . ?
C00D C003 C004 C004 52.0(3) . . . 2_655 ?
C00D C003 C004 C006 -128.6(2) . . . . ?
C00D C003 C007 C00M -0.6(3) . . . . ?
C00E C00C C00N C00J -0.2(3) . . . . ?
C00F C001 C002 C002 -47.4(3) . . . 2 ?
C00F C001 C002 C005 132.77(19) . . . . ?
C00F C001 C008 C00I 0.1(3) . . . . ?
C00I C00G C00O C00F -0.3(3) . . . . ?
C00J C005 C00A C00E 1.1(3) . . . . ?
C00K C00B C00M C007 -0.1(3) . . . . ?
C00L C00H C00Q C00P 0.5(4) . . . . ?
C00M C00B C00K C00D 0.0(3) . . . . ?
C00N C00C C00E C00A 0.9(3) . . . . ?
C00O C00G C00I C008 0.9(3) . . . . ?
C00P C006 C009 C00L -0.6(3) . . . . ?
C00Q C00H C00L C009 -1.3(3) . . . . ?
C00R C00C C00E C00A -178.0(2) . . . . ?
C00R C00C C00N C00J 178.7(2) . . . . ?
C00S C00B C00K C00D -179.2(2) . . . . ?
C00S C00B C00M C007 179.0(2) . . . . ?
C00T C00H C00L C009 177.6(2) . . . . ?
C00T C00H C00Q C00P -178.4(2) . . . . ?
C00U C00G C00I C008 -178.2(2) . . . . ?
C00U C00G C00O C00F 178.8(2) . . . . ?
